data_2019307
loop_
_publ_author_name
'Vasiliev, Alexander D.'
'Molokeev, Maxim S.'
'Baidina, Iraida A.'
'Belyaev, Anatoly V.'
'Vorob'eva, Sofiya N.'

_publ_section_title
;
 Arrangement of Rh^3+^ ions in <i>fac</i>-triamminetrichloridorhodium from
 powder data and in <i>fac</i>-triamminetrinitratorhodium crystals twinned
 by merohedry
;
_journal_coeditor_code LG3133
_journal_issue 12
_journal_name_full 'Acta Crystallographica Section C'
_journal_page_first 1462
_journal_page_last 1466
_journal_paper_doi 10.1107/S010827011303076X
_journal_volume 69
_journal_year 2013
_chemical_formula_iupac '[Rh Cl3 (N H3)3]'
_chemical_formula_moiety 'Cl3 H9 N3 Rh'
_chemical_formula_sum 'Cl3 H9 N3 Rh'
_chemical_formula_weight 260.36
_chemical_name_systematic
;
<i>fac</i>-Triamminetrichloridorhodium(III)
;
_space_group_IT_number 11
_symmetry_cell_setting monoclinic
_symmetry_space_group_name_Hall '-P 2yb'
_symmetry_space_group_name_H-M 'P 1 21/m 1'
_cell_angle_alpha 90
_cell_angle_beta 95.149(2)
_cell_angle_gamma 90
_cell_formula_units_Z 2
_cell_length_a 6.7279(3)
_cell_length_b 9.7888(4)
_cell_length_c 5.4611(2)
_cell_measurement_temperature 300
_cell_volume 358.21(3)
_computing_cell_refinement 'TOPAS Rietveld (Bruker, 2008<i>b</i>)'
_computing_data_collection 'XRD Wizard (Bruker, 2007)'
_computing_data_reduction 'XRD Wizard (Bruker, 2007)'
_computing_structure_refinement 'TOPAS Rietveld (Bruker, 2008<i>b</i>)'
_computing_structure_solution 'TOPAS Phase annealing (Bruker, 2008<i>b</i>)'
_diffrn_ambient_temperature 300
_diffrn_measurement_device_type 'VANTEC linear detector'
_diffrn_measurement_method \q--2\q
_diffrn_radiation_monochromator none
_diffrn_radiation_type 'Cu K\a~1~'
_exptl_absorpt_coefficient_mu 28.779
_exptl_crystal_density_diffrn 2.414
_pd_char_colour yellow
_pd_meas_2theta_range_inc 0.016
_pd_meas_2theta_range_max 139.9869
_pd_meas_2theta_range_min 5
_pd_meas_scan_method step
_pd_proc_ls_pref_orient_corr
;
PO-March Dollase - 1 Dir (0 0 1)
;
_pd_proc_ls_profile_function PearsonVII
_pd_proc_ls_prof_R_factor 4.215
_pd_proc_ls_prof_wR_expected 1.538
_pd_proc_ls_prof_wR_factor 4.555
_pd_proc_number_of_points 8436.68125
_pd_spec_mount_mode reflection
_refine_ls_goodness_of_fit_all 2.961
_refine_ls_goodness_of_fit_ref 2.961
_refine_ls_hydrogen_treatment refxyz
_refine_ls_number_parameters 78
_refine_ls_number_restraints 16
_refine_ls_shift/su_max 0.01000
_cod_data_source_file lg3133.cif
_cod_data_source_block I
_cod_original_cell_volume 358.21(2)
_cod_original_sg_symbol_H-M 'P 21/m'
_cod_database_code 2019307

loop_
_symmetry_equiv_pos_as_xyz
'x, y, z'
'-x, -y, -z'
'-x, y+1/2, -z'
'x, -y+1/2, z'

loop_
_atom_site_type_symbol
_atom_site_label
_atom_site_fract_x
_atom_site_fract_y
_atom_site_fract_z
_atom_site_U_iso_or_equiv
_atom_site_adp_type
_atom_site_occupancy
Rh Rh 0.2195(2) 0.25 0.4826(2) 0.0318(7) Uani 1
N N1 0.4960(9) 0.25 0.3270(10) 0.040(4) Uiso 1
N N2 0.1122(6) 0.0942(3) 0.2608(7) 0.033(3) Uiso 1
Cl Cl1 -0.0810(5) 0.25 0.6825(6) 0.038(2) Uiso 1
Cl Cl2 0.3532(4) 0.0777(2) 0.7530(4) 0.0350(10) Uiso 1
H H1 0.606(8) 0.25 0.454(9) 0.06 Uiso 1
H H2 0.498(5) 0.176(3) 0.232(6) 0.06 Uiso 1
H H3 0.141(5) 0.110(3) 0.104(6) 0.05 Uiso 1
H H4 0.161(6) 0.006(4) 0.323(5) 0.05 Uiso 1
H H5 -0.035(6) 0.106(3) 0.253(6) 0.05 Uiso 1

loop_
_atom_site_aniso_label
_atom_site_aniso_U_11
_atom_site_aniso_U_22
_atom_site_aniso_U_33
_atom_site_aniso_U_12
_atom_site_aniso_U_13
_atom_site_aniso_U_23
Rh 0.0490(15) 0.0229(12) 0.0229(11) 0 0.0003(6) 0

loop_
_diffrn_radiation_wavelength
1.5406
1.5444

loop_
_geom_angle_atom_site_label_1
_geom_angle_atom_site_label_2
_geom_angle_atom_site_label_3
_geom_angle_site_symmetry_1
_geom_angle_site_symmetry_3
_geom_angle
_geom_angle_publ_flag
N2 Rh1 N2 1_555 4_555 96.81(15) yes
N2 Rh1 N1 1_555 1_555 92.22(15) yes
N2 Rh1 Cl1 1_555 1_555 90.15(12) yes
N2 Rh1 Cl2 1_555 1_555 86.11(11) yes
N1 Rh1 Cl2 1_555 1_555 87.21(12) yes
Cl1 Rh1 Cl2 1_555 1_555 90.28(8) yes
Cl2 Rh1 Cl2 1_555 4_555 90.96(8) yes

loop_
_geom_bond_atom_site_label_1
_geom_bond_atom_site_label_2
_geom_bond_distance
_geom_bond_publ_flag
Rh N1 2.113(5) yes
Rh1 N2 2.039(4) yes
Rh1 Cl1 2.382(4) yes
Rh1 Cl2 2.366(2) yes
N1 H1 0.96(5) ?
N1 H2 0.89(3) ?
N2 H3 0.91(3) ?
N2 H4 0.98(4) ?
N2 H5 0.99(4) ?

loop_
_geom_hbond_atom_site_label_D
_geom_hbond_atom_site_label_H
_geom_hbond_atom_site_label_A
_geom_hbond_site_symmetry_A
_geom_hbond_distance_DH
_geom_hbond_distance_HA
_geom_hbond_distance_DA
_geom_hbond_angle_DHA
_geom_hbond_publ_flag
N1 H1 Cl1 1_655 0.97(5) 2.35(5) 3.297(7) 166(4) yes
N1 H2 Cl2 2_656 0.89(3) 2.68(3) 3.405(4) 140(3) yes
N2 H3 Cl2 1_554 0.91(3) 2.51(3) 3.340(5) 152(3) yes
N2 H4 Cl1 3_546 0.98(4) 2.56(4) 3.392(3) 143(3) yes
N2 H5 Cl2 2_556 0.99(4) 2.79(4) 3.550(5) 134(3) yes
